data_7702113
loop_
_publ_author_name
'Feng, Hui-Jun'
'Xu, Ling'
'Liu, Bing'
'Jiao, Huan'

_publ_section_title
;
 Europium metal-organic frameworks as recyclable and selective turn-off
 fluorescent sensors for aniline detection.
;
_journal_issue 43
_journal_name_full 'Dalton transactions (Cambridge, England : 2003)'
_journal_page_first 17392
_journal_page_last 17400
_journal_paper_doi 10.1039/c6dt03358j
_journal_volume 45
_journal_year 2016
_chemical_formula_moiety 'C24 H12 Cl Eu2 O12, C7 H13 N2'
_chemical_formula_sum 'C31 H25 Cl Eu2 N2 O12'
_chemical_formula_weight 956.90
_space_group_crystal_system monoclinic
_space_group_IT_number 14
_space_group_name_Hall '-P 2ybc'
_space_group_name_H-M_alt 'P 1 21/c 1'
_atom_sites_solution_hydrogens geom
_atom_sites_solution_primary direct
_atom_sites_solution_secondary difmap
_audit_creation_date 2016-09-14
_audit_creation_method
;
Olex2 1.2
(compiled 2016.08.25 svn.r3337 for OlexSys, GUI svn.r5221)
;
_audit_update_record
;
2016-09-16 deposited with the CCDC.
2016-09-29 downloaded from the CCDC.
;
_cell_angle_alpha 90.00
_cell_angle_beta 122.332(2)
_cell_angle_gamma 90.00
_cell_formula_units_Z 4
_cell_length_a 12.0317(3)
_cell_length_b 19.5150(5)
_cell_length_c 17.2834(4)
_cell_measurement_reflns_used 14120
_cell_measurement_temperature 293(2)
_cell_measurement_theta_max 29.2560
_cell_measurement_theta_min 3.4930
_cell_volume 3428.96(16)
_computing_cell_refinement 'CrystalClear (Rigaku Corp., 2002)'
_computing_data_collection 'CrystalClear (Rigaku Corp., 2002)'
_computing_data_reduction 'CrystalClear (Rigaku Corp., 2002)'
_computing_molecular_graphics 'Siemens SHELXTL^TM^ 5'
_computing_publication_material 'Siemens SHELXTL^TM^ 5'
_computing_structure_refinement 'Siemens SHELXTL^TM^ 5'
_computing_structure_solution 'Siemens SHELXTL^TM^ 5'
_diffrn_ambient_temperature 293(2)
_diffrn_measured_fraction_theta_full 0.996
_diffrn_measured_fraction_theta_max 0.996
_diffrn_measurement_device_type 'Rigaku Mercury CCD'
_diffrn_measurement_method \w
_diffrn_radiation_monochromator graphite
_diffrn_radiation_type MoK\a
_diffrn_radiation_wavelength 0.71073
_diffrn_reflns_av_R_equivalents 0.0246
_diffrn_reflns_av_unetI/netI 0.0172
_diffrn_reflns_limit_h_max 14
_diffrn_reflns_limit_h_min -14
_diffrn_reflns_limit_k_max 23
_diffrn_reflns_limit_k_min -22
_diffrn_reflns_limit_l_max 20
_diffrn_reflns_limit_l_min -20
_diffrn_reflns_number 32194
_diffrn_reflns_theta_full 25.03
_diffrn_reflns_theta_max 25.03
_diffrn_reflns_theta_min 3.43
_diffrn_source 'rotating-anode generator'
_exptl_absorpt_coefficient_mu 3.765
_exptl_absorpt_correction_T_max 1.00000
_exptl_absorpt_correction_T_min 0.60861
_exptl_absorpt_correction_type multi-scan
_exptl_absorpt_process_details 'Sphere (CrystalClear)'
_exptl_crystal_colour colorless
_exptl_crystal_density_diffrn 1.854
_exptl_crystal_density_method 'not measured'
_exptl_crystal_description platlet
_exptl_crystal_F_000 1856
_exptl_crystal_size_max 0.12
_exptl_crystal_size_mid 0.1
_exptl_crystal_size_min 0.04
_refine_diff_density_max 1.546
_refine_diff_density_min -0.695
_refine_diff_density_rms 0.105
_refine_ls_extinction_method none
_refine_ls_goodness_of_fit_ref 1.074
_refine_ls_hydrogen_treatment constr
_refine_ls_matrix_type full
_refine_ls_number_parameters 445
_refine_ls_number_reflns 6037
_refine_ls_number_restraints 25
_refine_ls_restrained_S_all 1.080
_refine_ls_R_factor_all 0.0313
_refine_ls_R_factor_gt 0.0253
_refine_ls_shift/su_max 0.001
_refine_ls_shift/su_mean 0.000
_refine_ls_structure_factor_coef Fsqd
_refine_ls_weighting_details 'calc w=1/[\s^2^(Fo^2^)+(0.0238P)^2^+14.6588P] where P=(Fo^2^+2Fc^2^)/3'
_refine_ls_weighting_scheme calc
_refine_ls_wR_factor_gt 0.0605
_refine_ls_wR_factor_ref 0.0644
_reflns_number_gt 5316
_reflns_number_total 6037
_reflns_threshold_expression >2sigma(I)
_cod_data_source_file c6dt03358j2.cif
_cod_data_source_block comp-2
_cod_depositor_comments
;
The following automatic conversions were performed:

data item '_exptl_absorpt_correction_type' value 'Multi-scan' was
changed to 'multi-scan' in accordance with the
/home/saulius/struct/COD-crude-data/automatic-downloads/DataCite-retrospective/RSC/depositions/lib/dictionaries/cif_core.dic
dictionary named 'cif_core.dic' version 2.4.2 last updated on
2011-04-26.

Automatic conversion script
Id: cif_fix_values 6909 2019-04-08 15:41:33Z antanas 
;
_cod_original_cell_volume 3428.96(15)
_cod_database_code 7702113
_olex2_refinement_description
;
1. Fixed Uiso
 At 1.2 times of:
  All C(H) groups, All C(H,H) groups
 At 1.5 times of:
  All C(H,H,H) groups
2. Restrained distances
 C5-C6
 1.5 with sigma of 0.02
3. Uiso/Uaniso restraints and constraints
Uanis(C4) \\sim Ueq: with sigma of 0.02 and sigma for terminal atoms of 0.01
Uanis(C5) \\sim Ueq: with sigma of 0.02 and sigma for terminal atoms of 0.01
Uanis(C6) \\sim Ueq: with sigma of 0.02 and sigma for terminal atoms of 0.01
Uanis(C7) \\sim Ueq: with sigma of 0.02 and sigma for terminal atoms of 0.01
4.a Riding coordinates:
 C12(H12A), C13(H13A), C15(H15A), C16(H16A), C22(H22A), C23(H23A), C25(H25A),
 C26(H26A), C32(H32A), C33(H33A), C42(H42A), C43(H43A)
4.b Secondary CH2 refined with riding coordinates:
 C6(H6A,H6B), C7(H7A,H7B)
4.c Me refined with riding coordinates:
 C4(H4A,H4B,H4C), C5(H5A,H5B,H5C)
4.d Aromatic/amide H refined with riding coordinates:
 C1(H1A), C2(H2A), C3(H3A)
;
_olex2_submission_special_instructions 'No special instructions were received'

loop_
_space_group_symop_id
_space_group_symop_operation_xyz
1 'x, y, z'
2 '-x, y+1/2, -z+1/2'
3 '-x, -y, -z'
4 'x, -y-1/2, z-1/2'

loop_
_atom_site_label
_atom_site_type_symbol
_atom_site_fract_x
_atom_site_fract_y
_atom_site_fract_z
_atom_site_U_iso_or_equiv
_atom_site_adp_type
_atom_site_occupancy
_atom_site_symmetry_multiplicity
_atom_site_calc_flag
_atom_site_refinement_flags
Eu1 Eu -0.264560(19) -0.269856(10) 0.556537(13) 0.01402(7) Uani 1 1 d .
Eu2 Eu -0.314462(19) -0.232526(10) 0.765883(13) 0.01335(7) Uani 1 1 d .
Cl1 Cl -0.23555(11) -0.19151(5) 0.42863(6) 0.0224(2) Uani 1 1 d .
O11 O -0.5541(3) -0.68823(17) 0.5745(2) 0.0301(8) Uani 1 1 d .
O12 O -0.5429(3) -0.67292(17) 0.7051(2) 0.0320(8) Uani 1 1 d .
O13 O -0.2879(4) -0.34870(15) 0.7439(2) 0.0315(8) Uani 1 1 d .
O14 O -0.2512(3) -0.37153(15) 0.6338(2) 0.0291(7) Uani 1 1 d .
O21 O -1.0375(3) -0.2490(2) 0.1699(2) 0.0362(8) Uani 1 1 d .
O22 O -1.1376(3) -0.26419(16) 0.2434(2) 0.0280(7) Uani 1 1 d .
O23 O -0.5421(3) -0.2732(2) 0.6570(2) 0.0349(9) Uani 1 1 d .
O24 O -0.4321(3) -0.26067(16) 0.5903(2) 0.0251(7) Uani 1 1 d .
O31 O -0.1644(4) -0.34742(18) 0.5103(2) 0.0417(10) Uani 1 1 d .
O32 O -0.1757(3) -0.34556(17) 0.3783(2) 0.0327(8) Uani 1 1 d .
O41 O -0.3575(3) -0.13175(16) 0.6757(2) 0.0299(8) Uani 1 1 d .
O42 O -0.3001(3) -0.15433(16) 0.5753(2) 0.0308(8) Uani 1 1 d .
C11 C -0.4639(5) -0.5848(2) 0.6540(3) 0.0239(10) Uani 1 1 d .
C12 C -0.4658(6) -0.5366(3) 0.7122(4) 0.0391(13) Uani 1 1 d .
H12A H -0.5051 -0.5471 0.7446 0.043(15) Uiso 1 1 d R
C13 C -0.4098(6) -0.4729(3) 0.7217(4) 0.0390(13) Uani 1 1 d .
H13A H -0.4110 -0.4407 0.7610 0.07(2) Uiso 1 1 d R
C14 C -0.3514(5) -0.4566(2) 0.6735(3) 0.0235(10) Uani 1 1 d .
C15 C -0.3507(5) -0.5044(2) 0.6153(3) 0.0305(11) Uani 1 1 d .
H15A H -0.3121 -0.4936 0.5824 0.028(13) Uiso 1 1 d R
C16 C -0.4066(5) -0.5683(2) 0.6050(3) 0.0318(11) Uani 1 1 d .
H16A H -0.4057 -0.6002 0.5654 0.041(15) Uiso 1 1 d R
C17 C -0.5259(4) -0.6534(2) 0.6438(3) 0.0201(9) Uani 1 1 d .
C18 C -0.2924(5) -0.3870(2) 0.6842(3) 0.0242(10) Uani 1 1 d .
C21 C -0.9047(4) -0.2673(2) 0.3299(3) 0.0248(10) Uani 1 1 d .
C22 C -0.8932(5) -0.3017(3) 0.4035(3) 0.0354(12) Uani 1 1 d .
H22A H -0.9663 -0.3231 0.3978 0.031(14) Uiso 1 1 d R
C23 C -0.7736(5) -0.3045(3) 0.4856(3) 0.0369(12) Uani 1 1 d .
H23A H -0.7665 -0.3278 0.5350 0.042(16) Uiso 1 1 d R
C24 C -0.6646(4) -0.2726(2) 0.4946(3) 0.0234(10) Uani 1 1 d .
C25 C -0.6750(4) -0.2400(3) 0.4204(3) 0.0282(11) Uani 1 1 d .
H25A H -0.6013 -0.2196 0.4258 0.046(17) Uiso 1 1 d R
C26 C -0.7941(4) -0.2373(3) 0.3385(3) 0.0291(11) Uani 1 1 d .
H26A H -0.8004 -0.2154 0.2885 0.040(15) Uiso 1 1 d R
C27 C -1.0345(4) -0.2599(2) 0.2421(3) 0.0237(10) Uani 1 1 d .
C28 C -0.5391(4) -0.2698(2) 0.5864(3) 0.0208(9) Uani 1 1 d .
C31 C -0.0685(5) -0.4384(2) 0.4773(3) 0.0269(10) Uani 1 1 d .
C32 C -0.0502(6) -0.4714(3) 0.4152(4) 0.0428(15) Uani 1 1 d .
H32A H -0.0840 -0.4524 0.3574 0.057(18) Uiso 1 1 d R
C33 C -0.0177(6) -0.4673(3) 0.5630(4) 0.0435(15) Uani 1 1 d .
H33A H -0.0292 -0.4454 0.6061 0.07(2) Uiso 1 1 d R
C34 C -0.1423(4) -0.3721(2) 0.4535(3) 0.0235(10) Uani 1 1 d .
C41 C -0.4284(4) -0.0564(2) 0.5513(3) 0.0214(9) Uani 1 1 d .
C42 C -0.4708(5) -0.0524(2) 0.4600(3) 0.0262(10) Uani 1 1 d .
H42A H -0.4507 -0.0874 0.4330 0.052(17) Uiso 1 1 d R
C43 C -0.4564(5) -0.0037(2) 0.5919(3) 0.0270(10) Uani 1 1 d .
H43A H -0.4267 -0.0059 0.6538 0.039(15) Uiso 1 1 d R
C44 C -0.3542(5) -0.1190(2) 0.6061(3) 0.0236(10) Uani 1 1 d .
N1 N -0.8156(7) -0.1518(3) 0.5659(5) 0.0657(16) Uani 1 1 d .
N2 N -0.8818(5) -0.0997(3) 0.4406(4) 0.0600(15) Uani 1 1 d .
C1 C -0.9177(7) -0.1380(4) 0.4860(7) 0.076(2) Uani 1 1 d .
H1A H -1.0030 -0.1529 0.4642 0.091 Uiso 1 1 calc R
C2 C -0.7513(6) -0.0892(4) 0.4966(5) 0.0591(18) Uani 1 1 d .
H2A H -0.6989 -0.0635 0.4828 0.071 Uiso 1 1 calc R
C3 C -0.7108(7) -0.1214(4) 0.5739(5) 0.0577(17) Uani 1 1 d .
H3A H -0.6252 -0.1227 0.6247 0.069 Uiso 1 1 calc R
C4 C -0.8111(11) -0.1938(6) 0.6395(7) 0.108(3) Uani 1 1 d U
H4A H -0.8975 -0.2107 0.6188 0.162 Uiso 1 1 calc R
H4B H -0.7805 -0.1660 0.6931 0.162 Uiso 1 1 calc R
H4C H -0.7522 -0.2317 0.6541 0.162 Uiso 1 1 calc R
C5 C -0.9863(17) 0.0401(9) 0.3793(11) 0.186(7) Uani 1 1 d DU
H5A H -0.9794 0.0865 0.3638 0.279 Uiso 1 1 calc R
H5B H -0.9225 0.0323 0.4430 0.279 Uiso 1 1 calc R
H5C H -1.0730 0.0323 0.3671 0.279 Uiso 1 1 calc R
C6 C -0.9631(14) -0.0042(8) 0.3273(10) 0.159(5) Uani 1 1 d DU
H6A H -0.8774 0.0062 0.3375 0.191 Uiso 1 1 calc R
H6B H -1.0280 0.0044 0.2632 0.191 Uiso 1 1 calc R
C7 C -0.9667(11) -0.0764(6) 0.3454(7) 0.110(3) Uani 1 1 d U
H7A H -0.9434 -0.1022 0.3081 0.132 Uiso 1 1 calc R
H7B H -1.0567 -0.0882 0.3248 0.132 Uiso 1 1 calc R

loop_
_atom_site_aniso_label
_atom_site_aniso_U_11
_atom_site_aniso_U_22
_atom_site_aniso_U_33
_atom_site_aniso_U_23
_atom_site_aniso_U_13
_atom_site_aniso_U_12
Eu1 0.01390(11) 0.01475(11) 0.01313(11) 0.00053(8) 0.00703(9) 0.00122(8)
Eu2 0.01466(11) 0.01224(11) 0.01105(11) -0.00076(7) 0.00546(9) -0.00049(8)
Cl1 0.0423(6) 0.0194(5) 0.0123(5) -0.0057(4) 0.0193(5) -0.0129(5)
O11 0.0307(18) 0.0349(19) 0.0237(17) -0.0093(14) 0.0138(15) -0.0143(15)
O12 0.040(2) 0.0350(19) 0.0278(18) -0.0060(14) 0.0227(16) -0.0187(16)
O13 0.061(2) 0.0142(16) 0.0290(18) -0.0045(13) 0.0303(18) -0.0043(15)
O14 0.050(2) 0.0162(16) 0.0334(18) 0.0008(13) 0.0306(17) -0.0024(14)
O21 0.0212(18) 0.063(2) 0.0192(17) 0.0011(16) 0.0074(15) 0.0017(16)
O22 0.0150(16) 0.0288(18) 0.0360(19) -0.0016(14) 0.0108(14) 0.0015(13)
O23 0.0182(17) 0.066(3) 0.0207(17) -0.0074(16) 0.0106(14) -0.0059(16)
O24 0.0152(16) 0.0361(19) 0.0198(16) -0.0050(13) 0.0065(13) -0.0032(13)
O31 0.066(3) 0.036(2) 0.042(2) 0.0189(17) 0.042(2) 0.0325(19)
O32 0.042(2) 0.0298(18) 0.0243(17) 0.0131(14) 0.0165(16) 0.0217(16)
O41 0.050(2) 0.0205(17) 0.0265(17) 0.0109(13) 0.0249(17) 0.0125(15)
O42 0.048(2) 0.0186(16) 0.040(2) 0.0123(14) 0.0333(18) 0.0156(15)
C11 0.027(2) 0.024(2) 0.022(2) -0.0041(18) 0.015(2) -0.0062(19)
C12 0.064(4) 0.033(3) 0.047(3) -0.008(2) 0.047(3) -0.012(3)
C13 0.067(4) 0.027(3) 0.048(3) -0.013(2) 0.047(3) -0.012(3)
C14 0.033(3) 0.016(2) 0.025(2) 0.0007(18) 0.018(2) -0.0015(19)
C15 0.048(3) 0.024(2) 0.037(3) -0.006(2) 0.035(3) -0.010(2)
C16 0.050(3) 0.024(3) 0.033(3) -0.012(2) 0.031(3) -0.011(2)
C17 0.017(2) 0.025(2) 0.017(2) -0.0020(18) 0.0078(18) -0.0036(18)
C18 0.031(3) 0.019(2) 0.024(2) 0.0030(18) 0.016(2) 0.0024(19)
C21 0.012(2) 0.037(3) 0.020(2) -0.0044(19) 0.0055(19) 0.0020(19)
C22 0.016(2) 0.055(3) 0.029(3) 0.002(2) 0.008(2) -0.007(2)
C23 0.019(2) 0.061(4) 0.023(3) 0.005(2) 0.007(2) -0.006(2)
C24 0.013(2) 0.030(3) 0.021(2) -0.0054(19) 0.0054(18) -0.0008(18)
C25 0.014(2) 0.040(3) 0.028(3) -0.004(2) 0.010(2) -0.003(2)
C26 0.018(2) 0.039(3) 0.028(3) 0.005(2) 0.010(2) 0.001(2)
C27 0.014(2) 0.027(2) 0.022(2) -0.0066(18) 0.0041(19) 0.0018(18)
C28 0.011(2) 0.024(2) 0.022(2) -0.0071(18) 0.0051(18) -0.0028(17)
C31 0.034(3) 0.027(2) 0.025(2) 0.0085(19) 0.019(2) 0.016(2)
C32 0.075(4) 0.036(3) 0.025(3) 0.017(2) 0.032(3) 0.031(3)
C33 0.076(4) 0.037(3) 0.030(3) 0.013(2) 0.037(3) 0.031(3)
C34 0.026(2) 0.024(2) 0.023(2) 0.0086(19) 0.015(2) 0.0124(19)
C41 0.028(2) 0.017(2) 0.023(2) 0.0062(17) 0.017(2) 0.0028(18)
C42 0.039(3) 0.019(2) 0.026(2) 0.0043(18) 0.021(2) 0.008(2)
C43 0.043(3) 0.022(2) 0.019(2) 0.0048(18) 0.019(2) 0.008(2)
C44 0.028(2) 0.016(2) 0.026(2) 0.0064(18) 0.014(2) 0.0042(19)
N1 0.070(4) 0.061(4) 0.090(5) 0.010(3) 0.058(4) 0.013(3)
N2 0.038(3) 0.056(3) 0.066(4) -0.008(3) 0.014(3) -0.008(3)
C1 0.043(4) 0.061(5) 0.123(7) -0.010(5) 0.044(5) -0.012(4)
C2 0.039(4) 0.054(4) 0.077(5) -0.001(4) 0.026(4) -0.009(3)
C3 0.044(4) 0.060(4) 0.064(4) -0.007(3) 0.025(3) -0.001(3)
C4 0.119(7) 0.120(7) 0.126(7) 0.030(5) 0.093(6) 0.023(5)
C5 0.189(10) 0.175(10) 0.181(10) -0.013(8) 0.090(8) 0.018(8)
C6 0.135(10) 0.169(12) 0.134(10) 0.009(10) 0.045(8) 0.027(9)
C7 0.098(7) 0.105(8) 0.081(6) 0.004(6) 0.018(5) 0.021(6)

loop_
_atom_type_symbol
_atom_type_description
_atom_type_scat_dispersion_real
_atom_type_scat_dispersion_imag
_atom_type_scat_source
C C 0.0033 0.0016 'International Tables Vol C Tables 4.2.6.8 and 6.1.1.4'
H H 0.0000 0.0000 'International Tables Vol C Tables 4.2.6.8 and 6.1.1.4'
Cl Cl 0.1484 0.1585 'International Tables Vol C Tables 4.2.6.8 and 6.1.1.4'
Eu Eu -0.1578 3.6682 'International Tables Vol C Tables 4.2.6.8 and 6.1.1.4'
N N 0.0061 0.0033 'International Tables Vol C Tables 4.2.6.8 and 6.1.1.4'
O O 0.0106 0.0060 'International Tables Vol C Tables 4.2.6.8 and 6.1.1.4'

loop_
_geom_angle_atom_site_label_1
_geom_angle_atom_site_label_2
_geom_angle_atom_site_label_3
_geom_angle
_geom_angle_site_symmetry_1
_geom_angle_site_symmetry_3
Cl1 Eu1 Eu2 137.27(2) . .
Cl1 Eu1 C27 107.58(9) . 4_656
O11 Eu1 Eu2 115.45(8) 3_446 .
O11 Eu1 Cl1 82.68(8) 3_446 .
O11 Eu1 O14 89.98(12) 3_446 .
O11 Eu1 O21 158.41(12) 3_446 4_656
O11 Eu1 O22 149.51(10) 3_446 4_656
O11 Eu1 O24 77.67(11) 3_446 .
O11 Eu1 O31 79.80(14) 3_446 .
O11 Eu1 O42 109.33(12) 3_446 .
O11 Eu1 C27 169.00(12) 3_446 4_656
O14 Eu1 Eu2 68.96(7) . .
O14 Eu1 Cl1 153.11(8) . .
O14 Eu1 O21 87.88(13) . 4_656
O14 Eu1 O22 73.57(10) . 4_656
O14 Eu1 O24 74.61(11) . .
O14 Eu1 O42 133.97(10) . .
O14 Eu1 C27 79.07(12) . 4_656
O21 Eu1 Eu2 83.70(8) 4_656 .
O21 Eu1 Cl1 89.59(9) 4_656 .
O21 Eu1 O22 48.89(10) 4_656 4_656
O21 Eu1 C27 24.00(12) 4_656 4_656
O22 Eu1 Eu2 34.83(6) 4_656 .
O22 Eu1 Cl1 123.03(7) 4_656 .
O22 Eu1 C27 24.92(11) 4_656 4_656
O24 Eu1 Eu2 38.51(7) . .
O24 Eu1 Cl1 128.12(8) . .
O24 Eu1 O21 122.20(11) . 4_656
O24 Eu1 O22 73.32(9) . 4_656
O24 Eu1 C27 98.22(11) . 4_656
O31 Eu1 Eu2 141.05(8) . .
O31 Eu1 Cl1 77.45(9) . .
O31 Eu1 O14 75.80(11) . .
O31 Eu1 O21 78.85(14) . 4_656
O31 Eu1 O22 118.98(11) . 4_656
O31 Eu1 O24 142.49(13) . .
O31 Eu1 O42 146.94(12) . .
O31 Eu1 C27 98.26(14) . 4_656
O42 Eu1 Eu2 65.01(7) . .
O42 Eu1 Cl1 72.56(8) . .
O42 Eu1 O21 87.25(13) . 4_656
O42 Eu1 O22 69.04(10) . 4_656
O42 Eu1 O24 69.75(11) . .
O42 Eu1 C27 78.23(12) . 4_656
C27 Eu1 Eu2 59.71(9) 4_656 .
Cl1 Eu2 Eu1 131.18(2) 4_556 .
Cl1 Eu2 C28 123.35(9) 4_556 .
O12 Eu2 Eu1 139.44(8) 2_456 .
O12 Eu2 Cl1 86.70(8) 2_456 4_556
O12 Eu2 O13 133.92(12) 2_456 .
O12 Eu2 O22 151.47(12) 2_456 4_656
O12 Eu2 O23 71.51(12) 2_456 .
O12 Eu2 O24 110.34(11) 2_456 .
O12 Eu2 O41 78.61(11) 2_456 .
O12 Eu2 C28 89.05(12) 2_456 .
O13 Eu2 Eu1 65.33(7) . .
O13 Eu2 Cl1 69.88(8) . 4_556
O13 Eu2 O22 74.60(11) . 4_656
O13 Eu2 O23 76.06(13) . .
O13 Eu2 O24 69.36(11) . .
O13 Eu2 O41 133.65(10) . .
O13 Eu2 C28 73.49(12) . .
O22 Eu2 Eu1 42.97(8) 4_656 .
O22 Eu2 Cl1 107.09(8) 4_656 4_556
O22 Eu2 O23 126.40(11) 4_656 .
O22 Eu2 O24 77.33(10) 4_656 .
O22 Eu2 O41 79.34(11) 4_656 .
O22 Eu2 C28 102.87(12) 4_656 .
O23 Eu2 Eu1 84.01(7) . .
O23 Eu2 Cl1 103.39(9) . 4_556
O23 Eu2 O24 50.50(10) . .
O23 Eu2 C28 25.02(11) . .
O24 Eu2 Eu1 34.38(7) . .
O24 Eu2 Cl1 135.91(7) . 4_556
O24 Eu2 C28 25.73(11) . .
O32 Eu2 Eu1 118.84(8) 4_556 .
O32 Eu2 Cl1 78.77(9) 4_556 4_556
O32 Eu2 O12 77.07(13) 4_556 2_456
O32 Eu2 O13 131.94(13) 4_556 .
O32 Eu2 O22 81.24(12) 4_556 4_656
O32 Eu2 O23 148.26(12) 4_556 .
O32 Eu2 O24 143.43(11) 4_556 .
O32 Eu2 O41 79.28(12) 4_556 .
O32 Eu2 C28 153.54(12) 4_556 .
O41 Eu2 Eu1 69.40(7) . .
O41 Eu2 Cl1 155.82(8) . 4_556
O41 Eu2 O23 90.13(12) . .
O41 Eu2 O24 67.91(11) . .
O41 Eu2 C28 75.92(12) . .
C28 Eu2 Eu1 59.91(9) . .
Eu2 Cl1 Eu1 111.73(3) 4 .
C17 O11 Eu1 139.8(3) . 3_446
C17 O12 Eu2 144.2(3) . 2_446
C18 O13 Eu2 139.5(3) . .
C18 O14 Eu1 132.0(3) . .
C27 O21 Eu1 104.8(3) . 4_455
Eu2 O22 Eu1 102.20(11) 4_455 4_455
C27 O22 Eu1 84.2(3) . 4_455
C27 O22 Eu2 172.6(3) . 4_455
C28 O23 Eu2 97.3(3) . .
Eu1 O24 Eu2 107.10(11) . .
C28 O24 Eu1 160.9(3) . .
C28 O24 Eu2 89.7(2) . .
C34 O31 Eu1 153.1(3) . .
C34 O32 Eu2 145.9(3) . 4
C44 O41 Eu2 133.2(3) . .
C44 O42 Eu1 140.0(3) . .
C12 C11 C17 119.5(4) . .
C16 C11 C12 119.4(4) . .
C16 C11 C17 121.0(4) . .
C11 C12 H12A 119.9 . .
C13 C12 C11 120.1(4) . .
C13 C12 H12A 120.0 . .
C12 C13 H13A 119.8 . .
C12 C13 C14 120.4(4) . .
C14 C13 H13A 119.8 . .
C13 C14 C18 119.6(4) . .
C15 C14 C13 119.3(4) . .
C15 C14 C18 121.1(4) . .
C14 C15 H15A 119.6 . .
C14 C15 C16 120.8(4) . .
C16 C15 H15A 119.6 . .
C11 C16 H16A 120.1 . .
C15 C16 C11 119.9(4) . .
C15 C16 H16A 120.0 . .
O11 C17 C11 117.4(4) . .
O12 C17 O11 124.3(4) . .
O12 C17 C11 118.3(4) . .
O13 C18 C14 116.8(4) . .
O14 C18 O13 125.0(4) . .
O14 C18 C14 118.2(4) . .
C22 C21 C26 119.3(4) . .
C22 C21 C27 121.3(4) . .
C26 C21 C27 119.4(4) . .
C21 C22 H22A 120.0 . .
C21 C22 C23 120.2(5) . .
C23 C22 H22A 119.8 . .
C22 C23 H23A 119.8 . .
C22 C23 C24 120.2(5) . .
C24 C23 H23A 120.0 . .
C23 C24 C28 119.7(4) . .
C25 C24 C23 119.7(4) . .
C25 C24 C28 120.5(4) . .
C24 C25 H25A 119.9 . .
C26 C25 C24 120.1(4) . .
C26 C25 H25A 119.9 . .
C21 C26 H26A 119.8 . .
C25 C26 C21 120.4(5) . .
C25 C26 H26A 119.8 . .
O21 C27 Eu1 51.2(2) . 4_455
O21 C27 O22 122.0(4) . .
O21 C27 C21 119.2(4) . .
O22 C27 Eu1 70.9(2) . 4_455
O22 C27 C21 118.8(4) . .
C21 C27 Eu1 169.3(3) . 4_455
O23 C28 Eu2 57.7(2) . .
O23 C28 O24 121.3(4) . .
O23 C28 C24 119.8(4) . .
O24 C28 Eu2 64.6(2) . .
O24 C28 C24 118.9(4) . .
C24 C28 Eu2 166.9(3) . .
C32 C31 C33 119.0(4) . .
C32 C31 C34 120.8(4) . .
C33 C31 C34 120.2(4) . .
C31 C32 H32A 119.6 . .
C31 C32 C33 120.9(5) . 3_546
C33 C32 H32A 119.5 3_546 .
C31 C33 H33A 120.0 . .
C32 C33 C31 120.1(5) 3_546 .
C32 C33 H33A 119.9 3_546 .
O31 C34 O32 125.2(4) . .
O31 C34 C31 117.6(4) . .
O32 C34 C31 117.2(4) . .
C42 C41 C43 119.8(4) . .
C42 C41 C44 119.8(4) . .
C43 C41 C44 120.4(4) . .
C41 C42 H42A 119.9 . .
C41 C42 C43 120.2(4) . 3_456
C43 C42 H42A 119.9 3_456 .
C41 C43 C42 119.9(4) . 3_456
C41 C43 H43A 120.0 . .
C42 C43 H43A 120.0 3_456 .
O41 C44 C41 116.8(4) . .
O42 C44 O41 126.4(4) . .
O42 C44 C41 116.7(4) . .
C1 N1 C3 108.9(7) . .
C1 N1 C4 127.3(7) . .
C3 N1 C4 123.7(7) . .
C1 N2 C2 106.6(6) . .
C1 N2 C7 126.2(7) . .
C2 N2 C7 127.1(7) . .
N1 C1 N2 109.1(6) . .
N1 C1 H1A 125.4 . .
N2 C1 H1A 125.4 . .
N2 C2 H2A 125.8 . .
C3 C2 N2 108.3(6) . .
C3 C2 H2A 125.8 . .
N1 C3 H3A 126.5 . .
C2 C3 N1 107.0(6) . .
C2 C3 H3A 126.5 . .
N1 C4 H4A 109.5 . .
N1 C4 H4B 109.5 . .
N1 C4 H4C 109.5 . .
H4A C4 H4B 109.5 . .
H4A C4 H4C 109.5 . .
H4B C4 H4C 109.5 . .
H5A C5 H5B 109.5 . .
H5A C5 H5C 109.5 . .
H5B C5 H5C 109.5 . .
C6 C5 H5A 109.5 . .
C6 C5 H5B 109.5 . .
C6 C5 H5C 109.5 . .
C5 C6 H6A 108.4 . .
C5 C6 H6B 108.4 . .
C5 C6 C7 115.4(15) . .
H6A C6 H6B 107.5 . .
C7 C6 H6A 108.4 . .
C7 C6 H6B 108.4 . .
N2 C7 H7A 108.0 . .
N2 C7 H7B 108.0 . .
C6 C7 N2 117.3(10) . .
C6 C7 H7A 108.0 . .
C6 C7 H7B 108.0 . .
H7A C7 H7B 107.2 . .

loop_
_geom_bond_atom_site_label_1
_geom_bond_atom_site_label_2
_geom_bond_distance
_geom_bond_site_symmetry_2
Eu1 Eu2 4.0381(3) .
Eu1 Cl1 2.8587(9) .
Eu1 O11 2.296(3) 3_446
Eu1 O14 2.348(3) .
Eu1 O21 2.390(3) 4_656
Eu1 O22 2.816(3) 4_656
Eu1 O24 2.386(3) .
Eu1 O31 2.326(3) .
Eu1 O42 2.349(3) .
Eu1 C27 2.965(4) 4_656
Eu2 Cl1 2.8556(9) 4_556
Eu2 O12 2.339(3) 2_456
Eu2 O13 2.349(3) .
Eu2 O22 2.359(3) 4_656
Eu2 O23 2.482(3) .
Eu2 O24 2.631(3) .
Eu2 O32 2.327(3) 4_556
Eu2 O41 2.387(3) .
Eu2 C28 2.914(4) .
Cl1 Eu2 2.8556(9) 4
O11 Eu1 2.296(3) 3_446
O11 C17 1.256(5) .
O12 Eu2 2.339(3) 2_446
O12 C17 1.241(5) .
O13 C18 1.252(5) .
O14 C18 1.248(5) .
O21 Eu1 2.390(3) 4_455
O21 C27 1.247(6) .
O22 Eu1 2.816(3) 4_455
O22 Eu2 2.359(3) 4_455
O22 C27 1.256(5) .
O23 C28 1.242(5) .
O24 C28 1.265(5) .
O31 C34 1.244(5) .
O32 Eu2 2.327(3) 4
O32 C34 1.248(5) .
O41 C44 1.251(5) .
O42 C44 1.245(5) .
C11 C12 1.387(7) .
C11 C16 1.385(6) .
C11 C17 1.495(6) .
C12 H12A 0.9299 .
C12 C13 1.381(7) .
C13 H13A 0.9307 .
C13 C14 1.383(6) .
C14 C15 1.376(6) .
C14 C18 1.499(6) .
C15 H15A 0.9301 .
C15 C16 1.383(6) .
C16 H16A 0.9295 .
C21 C22 1.377(7) .
C21 C26 1.387(6) .
C21 C27 1.493(6) .
C22 H22A 0.9299 .
C22 C23 1.380(7) .
C23 H23A 0.9299 .
C23 C24 1.382(7) .
C24 C25 1.376(7) .
C24 C28 1.496(6) .
C25 H25A 0.9299 .
C25 C26 1.375(6) .
C26 H26A 0.9299 .
C27 Eu1 2.965(4) 4_455
C31 C32 1.367(7) .
C31 C33 1.384(7) .
C31 C34 1.498(6) .
C32 H32A 0.9303 .
C32 C33 1.383(7) 3_546
C33 C32 1.383(7) 3_546
C33 H33A 0.9296 .
C41 C42 1.377(6) .
C41 C43 1.384(6) .
C41 C44 1.511(6) .
C42 H42A 0.9295 .
C42 C43 1.389(6) 3_456
C43 C42 1.389(6) 3_456
C43 H43A 0.9302 .
N1 C1 1.294(10) .
N1 C3 1.332(9) .
N1 C4 1.490(10) .
N2 C1 1.314(10) .
N2 C2 1.348(8) .
N2 C7 1.470(10) .
C1 H1A 0.9300 .
C2 H2A 0.9300 .
C2 C3 1.312(9) .
C3 H3A 0.9300 .
C4 H4A 0.9600 .
C4 H4B 0.9600 .
C4 H4C 0.9600 .
C5 H5A 0.9600 .
C5 H5B 0.9600 .
C5 H5C 0.9600 .
C5 C6 1.378(13) .
C6 H6A 0.9700 .
C6 H6B 0.9700 .
C6 C7 1.449(16) .
C7 H7A 0.9700 .
C7 H7B 0.9700 .

loop_
_geom_torsion_atom_site_label_1
_geom_torsion_atom_site_label_2
_geom_torsion_atom_site_label_3
_geom_torsion_atom_site_label_4
_geom_torsion
_geom_torsion_site_symmetry_1
_geom_torsion_site_symmetry_4
Eu1 Eu2 O13 C18 -16.0(5) . .
Eu1 Eu2 O23 C28 -14.7(3) . .
Eu1 Eu2 O24 C28 170.8(3) . .
Eu1 Eu2 O41 C44 -0.3(4) . .
Eu1 Eu2 C28 O23 163.0(3) . .
Eu1 Eu2 C28 O24 -6.0(2) . .
Eu1 Eu2 C28 C24 -114.3(14) . .
Eu1 O11 C17 O12 67.8(7) 3_446 .
Eu1 O11 C17 C11 -114.1(4) 3_446 .
Eu1 O14 C18 O13 -41.0(7) . .
Eu1 O14 C18 C14 139.3(3) . .
Eu1 O21 C27 O22 4.9(5) 4_455 .
Eu1 O21 C27 C21 -174.2(3) 4_455 .
Eu1 O22 C27 O21 -4.1(4) 4_455 .
Eu1 O22 C27 C21 175.1(4) 4_455 .
Eu1 O24 C28 Eu2 152.3(9) . .
Eu1 O24 C28 O23 141.4(7) . .
Eu1 O24 C28 C24 -42.0(11) . .
Eu1 O31 C34 O32 10.5(12) . .
Eu1 O31 C34 C31 -170.2(6) . .
Eu1 O42 C44 O41 37.6(8) . .
Eu1 O42 C44 C41 -139.3(4) . .
Eu2 Eu1 Cl1 Eu2 -155.558(18) . 4
Eu2 Eu1 O14 C18 21.3(4) . .
Eu2 Eu1 O24 C28 -150.8(10) . .
Eu2 Eu1 O31 C34 171.3(7) . .
Eu2 Eu1 O42 C44 -26.7(5) . .
Eu2 O12 C17 O11 -38.8(8) 2_446 .
Eu2 O12 C17 C11 143.1(4) 2_446 .
Eu2 O13 C18 O14 38.5(8) . .
Eu2 O13 C18 C14 -141.8(4) . .
Eu2 O22 C27 Eu1 -149(2) 4_455 4_455
Eu2 O22 C27 O21 -153(2) 4_455 .
Eu2 O22 C27 C21 26(3) 4_455 .
Eu2 O23 C28 O24 11.7(5) . .
Eu2 O23 C28 C24 -165.0(3) . .
Eu2 O24 C28 O23 -10.9(4) . .
Eu2 O24 C28 C24 165.8(4) . .
Eu2 O32 C34 O31 -19.5(10) 4 .
Eu2 O32 C34 C31 161.2(4) 4 .
Eu2 O41 C44 O42 -15.9(8) . .
Eu2 O41 C44 C41 161.1(3) . .
Cl1 Eu1 Eu2 Cl1 -149.92(6) . 4_556
Cl1 Eu1 Eu2 O12 55.31(14) . 2_456
Cl1 Eu1 Eu2 O13 -175.10(11) . .
Cl1 Eu1 Eu2 O22 -81.41(12) . 4_656
Cl1 Eu1 Eu2 O23 107.51(10) . .
Cl1 Eu1 Eu2 O24 95.78(13) . .
Cl1 Eu1 Eu2 O32 -49.18(11) . 4_556
Cl1 Eu1 Eu2 O41 15.10(10) . .
Cl1 Eu1 Eu2 C28 100.37(11) . .
Cl1 Eu1 O14 C18 -169.8(3) . .
Cl1 Eu1 O24 Eu2 -120.89(9) . .
Cl1 Eu1 O24 C28 88.3(9) . .
Cl1 Eu1 O31 C34 -31.5(8) . .
Cl1 Eu1 O42 C44 158.5(5) . .
Cl1 Eu2 O13 C18 -176.0(5) 4_556 .
Cl1 Eu2 O23 C28 -145.7(3) 4_556 .
Cl1 Eu2 O24 Eu1 -99.63(12) 4_556 .
Cl1 Eu2 O24 C28 71.2(3) 4_556 .
Cl1 Eu2 O41 C44 151.3(3) 4_556 .
Cl1 Eu2 C28 O23 41.0(3) 4_556 .
Cl1 Eu2 C28 O24 -128.0(2) 4_556 .
Cl1 Eu2 C28 C24 123.7(14) 4_556 .
O11 Eu1 Eu2 Cl1 102.19(10) 3_446 4_556
O11 Eu1 Eu2 O12 -52.57(17) 3_446 2_456
O11 Eu1 Eu2 O13 77.01(14) 3_446 .
O11 Eu1 Eu2 O22 170.70(15) 3_446 4_656
O11 Eu1 Eu2 O23 -0.38(13) 3_446 .
O11 Eu1 Eu2 O24 -12.10(16) 3_446 .
O11 Eu1 Eu2 O32 -157.07(14) 3_446 4_556
O11 Eu1 Eu2 O41 -92.78(13) 3_446 .
O11 Eu1 Eu2 C28 -7.52(14) 3_446 .
O11 Eu1 Cl1 Eu2 -35.60(9) 3_446 4
O11 Eu1 O14 C18 -96.2(4) 3_446 .
O11 Eu1 O24 Eu2 168.82(14) 3_446 .
O11 Eu1 O24 C28 18.0(9) 3_446 .
O11 Eu1 O31 C34 53.2(8) 3_446 .
O11 Eu1 O42 C44 83.1(5) 3_446 .
O12 Eu2 O13 C18 120.0(5) 2_456 .
O12 Eu2 O23 C28 132.5(3) 2_456 .
O12 Eu2 O24 Eu1 153.25(12) 2_456 .
O12 Eu2 O24 C28 -35.9(3) 2_456 .
O12 Eu2 O41 C44 -155.0(4) 2_456 .
O12 Eu2 C28 O23 -44.4(3) 2_456 .
O12 Eu2 C28 O24 146.6(3) 2_456 .
O12 Eu2 C28 C24 38.3(14) 2_456 .
O13 Eu2 O23 C28 -80.8(3) . .
O13 Eu2 O24 Eu1 -76.14(14) . .
O13 Eu2 O24 C28 94.7(3) . .
O13 Eu2 O41 C44 -13.2(5) . .
O13 Eu2 C28 O23 92.4(3) . .
O13 Eu2 C28 O24 -76.6(3) . .
O13 Eu2 C28 C24 175.1(14) . .
O14 Eu1 Eu2 Cl1 22.76(10) . 4_556
O14 Eu1 Eu2 O12 -132.00(17) . 2_456
O14 Eu1 Eu2 O13 -2.42(14) . .
O14 Eu1 Eu2 O22 91.27(15) . 4_656
O14 Eu1 Eu2 O23 -79.81(13) . .
O14 Eu1 Eu2 O24 -91.53(16) . .
O14 Eu1 Eu2 O32 123.50(14) . 4_556
O14 Eu1 Eu2 O41 -172.21(13) . .
O14 Eu1 Eu2 C28 -86.95(14) . .
O14 Eu1 Cl1 Eu2 39.7(2) . 4
O14 Eu1 O24 Eu2 75.39(13) . .
O14 Eu1 O24 C28 -75.5(9) . .
O14 Eu1 O31 C34 145.8(8) . .
O14 Eu1 O42 C44 -26.7(6) . .
O21 Eu1 Eu2 Cl1 -67.39(10) 4_656 4_556
O21 Eu1 Eu2 O12 137.85(17) 4_656 2_456
O21 Eu1 Eu2 O13 -92.57(14) 4_656 .
O21 Eu1 Eu2 O22 1.12(15) 4_656 4_656
O21 Eu1 Eu2 O23 -169.96(13) 4_656 .
O21 Eu1 Eu2 O24 178.32(16) 4_656 .
O21 Eu1 Eu2 O32 33.35(14) 4_656 4_556
O21 Eu1 Eu2 O41 97.64(13) 4_656 .
O21 Eu1 Eu2 C28 -177.10(14) 4_656 .
O21 Eu1 Cl1 Eu2 124.19(10) 4_656 4
O21 Eu1 O14 C18 105.3(4) 4_656 .
O21 Eu1 O24 Eu2 -1.98(18) 4_656 .
O21 Eu1 O24 C28 -152.8(9) 4_656 .
O21 Eu1 O31 C34 -123.6(8) 4_656 .
O21 Eu1 O42 C44 -111.1(5) 4_656 .
O22 Eu1 Eu2 Cl1 -68.51(12) 4_656 4_556
O22 Eu1 Eu2 O12 136.73(18) 4_656 2_456
O22 Eu1 Eu2 O13 -93.69(15) 4_656 .
O22 Eu1 Eu2 O23 -171.08(14) 4_656 .
O22 Eu1 Eu2 O24 177.19(17) 4_656 .
O22 Eu1 Eu2 O32 32.23(15) 4_656 4_556
O22 Eu1 Eu2 O41 96.51(15) 4_656 .
O22 Eu1 Eu2 C28 -178.22(15) 4_656 .
O22 Eu1 Cl1 Eu2 162.10(8) 4_656 4
O22 Eu1 O14 C18 57.8(4) 4_656 .
O22 Eu1 O24 Eu2 -1.67(10) 4_656 .
O22 Eu1 O24 C28 -152.5(9) 4_656 .
O22 Eu1 O31 C34 -152.5(8) 4_656 .
O22 Eu1 O42 C44 -64.4(5) 4_656 .
O22 Eu2 O13 C18 -60.8(5) 4_656 .
O22 Eu2 O23 C28 -22.3(3) 4_656 .
O22 Eu2 O24 Eu1 1.96(12) 4_656 .
O22 Eu2 O24 C28 172.8(3) 4_656 .
O22 Eu2 O41 C44 43.2(4) 4_656 .
O22 Eu2 C28 O23 161.8(3) 4_656 .
O22 Eu2 C28 O24 -7.2(3) 4_656 .
O22 Eu2 C28 C24 -115.5(14) 4_656 .
O23 Eu2 O13 C18 73.8(5) . .
O23 Eu2 O24 Eu1 -164.8(2) . .
O23 Eu2 O24 C28 6.0(2) . .
O23 Eu2 O41 C44 -83.9(4) . .
O23 Eu2 C28 O24 -169.0(4) . .
O23 Eu2 C28 C24 82.7(14) . .
O24 Eu1 Eu2 Cl1 114.29(13) . 4_556
O24 Eu1 Eu2 O12 -40.47(19) . 2_456
O24 Eu1 Eu2 O13 89.11(16) . .
O24 Eu1 Eu2 O22 -177.19(17) . 4_656
O24 Eu1 Eu2 O23 11.73(15) . .
O24 Eu1 Eu2 O32 -144.97(16) . 4_556
O24 Eu1 Eu2 O41 -80.68(16) . .
O24 Eu1 Eu2 C28 4.58(16) . .
O24 Eu1 Cl1 Eu2 -103.60(10) . 4
O24 Eu1 O14 C18 -19.0(4) . .
O24 Eu1 O31 C34 107.0(8) . .
O24 Eu1 O42 C44 14.8(5) . .
O24 Eu2 O13 C18 21.2(5) . .
O24 Eu2 O23 C28 -6.2(3) . .
O24 Eu2 O41 C44 -37.3(4) . .
O24 Eu2 C28 O23 169.0(4) . .
O24 Eu2 C28 C24 -108.3(15) . .
O31 Eu1 Eu2 Cl1 -3.87(17) . 4_556
O31 Eu1 Eu2 O12 -158.6(2) . 2_456
O31 Eu1 Eu2 O13 -29.1(2) . .
O31 Eu1 Eu2 O22 64.6(2) . 4_656
O31 Eu1 Eu2 O23 -106.44(19) . .
O31 Eu1 Eu2 O24 -118.2(2) . .
O31 Eu1 Eu2 O32 96.9(2) . 4_556
O31 Eu1 Eu2 O41 161.15(19) . .
O31 Eu1 Eu2 C28 -113.6(2) . .
O31 Eu1 Cl1 Eu2 45.52(11) . 4
O31 Eu1 O14 C18 -175.6(4) . .
O31 Eu1 O24 Eu2 114.45(18) . .
O31 Eu1 O24 C28 -36.4(10) . .
O31 Eu1 O42 C44 -175.7(4) . .
O32 Eu2 O13 C18 -123.5(5) 4_556 .
O32 Eu2 O23 C28 124.1(3) 4_556 .
O32 Eu2 O24 Eu1 57.6(2) 4_556 .
O32 Eu2 O24 C28 -131.6(3) 4_556 .
O32 Eu2 O41 C44 126.2(4) 4_556 .
O32 Eu2 C28 O23 -102.0(4) 4_556 .
O32 Eu2 C28 O24 89.0(3) 4_556 .
O32 Eu2 C28 C24 -19.3(15) 4_556 .
O41 Eu2 O13 C18 -2.7(6) . .
O41 Eu2 O23 C28 54.5(3) . .
O41 Eu2 O24 Eu1 85.45(14) . .
O41 Eu2 O24 C28 -103.7(3) . .
O41 Eu2 C28 O23 -122.9(3) . .
O41 Eu2 C28 O24 68.1(3) . .
O41 Eu2 C28 C24 -40.2(14) . .
O42 Eu1 Eu2 Cl1 -157.29(10) . 4_556
O42 Eu1 Eu2 O12 47.95(17) . 2_456
O42 Eu1 Eu2 O13 177.53(14) . .
O42 Eu1 Eu2 O22 -88.78(15) . 4_656
O42 Eu1 Eu2 O23 100.14(13) . .
O42 Eu1 Eu2 O24 88.42(16) . .
O42 Eu1 Eu2 O32 -56.55(14) . 4_556
O42 Eu1 Eu2 O41 7.74(13) . .
O42 Eu1 Eu2 C28 93.00(14) . .
O42 Eu1 Cl1 Eu2 -148.56(10) . 4
O42 Eu1 O14 C18 21.2(5) . .
O42 Eu1 O24 Eu2 -74.96(13) . .
O42 Eu1 O24 C28 134.2(9) . .
O42 Eu1 O31 C34 -56.7(9) . .
C11 C12 C13 C14 0.0(9) . .
C12 C11 C16 C15 0.7(8) . .
C12 C11 C17 O11 161.2(5) . .
C12 C11 C17 O12 -20.6(7) . .
C12 C13 C14 C15 0.6(8) . .
C12 C13 C14 C18 179.4(5) . .
C13 C14 C15 C16 -0.4(8) . .
C13 C14 C18 O13 6.7(7) . .
C13 C14 C18 O14 -173.6(5) . .
C14 C15 C16 C11 -0.2(8) . .
C15 C14 C18 O13 -174.5(5) . .
C15 C14 C18 O14 5.3(7) . .
C16 C11 C12 C13 -0.6(8) . .
C16 C11 C17 O11 -17.6(7) . .
C16 C11 C17 O12 160.6(5) . .
C17 C11 C12 C13 -179.5(5) . .
C17 C11 C16 C15 179.6(5) . .
C18 C14 C15 C16 -179.3(5) . .
C21 C22 C23 C24 0.1(9) . .
C22 C21 C26 C25 -2.0(7) . .
C22 C21 C27 Eu1 177.5(14) . 4_455
C22 C21 C27 O21 -157.4(5) . .
C22 C21 C27 O22 23.5(7) . .
C22 C23 C24 C25 -2.0(8) . .
C22 C23 C24 C28 173.7(5) . .
C23 C24 C25 C26 1.8(7) . .
C23 C24 C28 Eu2 -99.9(14) . .
C23 C24 C28 O23 -24.9(7) . .
C23 C24 C28 O24 158.3(5) . .
C24 C25 C26 C21 0.2(7) . .
C25 C24 C28 Eu2 75.8(15) . .
C25 C24 C28 O23 150.7(5) . .
C25 C24 C28 O24 -26.0(6) . .
C26 C21 C22 C23 1.9(8) . .
C26 C21 C27 Eu1 -0.7(19) . 4_455
C26 C21 C27 O21 24.5(7) . .
C26 C21 C27 O22 -154.7(4) . .
C27 Eu1 Eu2 Cl1 -66.63(10) 4_656 4_556
C27 Eu1 Eu2 O12 138.61(17) 4_656 2_456
C27 Eu1 Eu2 O13 -91.81(14) 4_656 .
C27 Eu1 Eu2 O22 1.88(15) 4_656 4_656
C27 Eu1 Eu2 O23 -169.20(13) 4_656 .
C27 Eu1 Eu2 O24 179.08(16) 4_656 .
C27 Eu1 Eu2 O32 34.11(14) 4_656 4_556
C27 Eu1 Eu2 O41 98.40(14) 4_656 .
C27 Eu1 Eu2 C28 -176.34(14) 4_656 .
C27 Eu1 Cl1 Eu2 140.33(10) 4_656 4
C27 Eu1 O14 C18 82.8(4) 4_656 .
C27 Eu1 O24 Eu2 -0.81(14) 4_656 .
C27 Eu1 O24 C28 -151.7(9) 4_656 .
C27 Eu1 O31 C34 -137.8(8) 4_656 .
C27 Eu1 O42 C44 -88.6(5) 4_656 .
C27 C21 C22 C23 -176.3(5) . .
C27 C21 C26 C25 176.2(4) . .
C28 Eu2 O13 C18 48.0(5) . .
C28 Eu2 O24 Eu1 -170.8(3) . .
C28 Eu2 O41 C44 -63.1(4) . .
C28 C24 C25 C26 -173.8(4) . .
C32 C31 C33 C32 -0.1(10) . 3_546
C32 C31 C34 O31 174.5(5) . .
C32 C31 C34 O32 -6.2(8) . .
C33 C31 C32 C33 0.1(11) . 3_546
C33 C31 C34 O31 -5.5(8) . .
C33 C31 C34 O32 173.9(5) . .
C34 C31 C32 C33 -179.9(6) . 3_546
C34 C31 C33 C32 179.9(6) . 3_546
C42 C41 C43 C42 1.2(8) . 3_456
C42 C41 C44 O41 -156.0(4) . .
C42 C41 C44 O42 21.3(7) . .
C43 C41 C42 C43 -1.2(8) . 3_456
C43 C41 C44 O41 22.7(7) . .
C43 C41 C44 O42 -160.1(5) . .
C44 C41 C42 C43 177.5(4) . 3_456
C44 C41 C43 C42 -177.4(4) . 3_456
N2 C2 C3 N1 0.1(8) . .
C1 N1 C3 C2 -0.6(8) . .
C1 N2 C2 C3 0.4(8) . .
C1 N2 C7 C6 130.9(11) . .
C2 N2 C1 N1 -0.7(9) . .
C2 N2 C7 C6 -53.0(14) . .
C3 N1 C1 N2 0.8(9) . .
C4 N1 C1 N2 -179.8(7) . .
C4 N1 C3 C2 -179.9(7) . .
C5 C6 C7 N2 -54.1(18) . .
C7 N2 C1 N1 176.1(8) . .
C7 N2 C2 C3 -176.4(8) . .
